data_9007569
loop_
_publ_author_name
'McGinnety, J. A.'

_publ_section_title
;Redetermination of the structures of potassium sulphate and potassium
 chromate: the effect of electrostatic crystal forces upon observed bond
 length
;
_journal_name_full 'Acta Crystallographica, Section B'
_journal_page_first 2845
_journal_page_last 2852
_journal_paper_doi 10.1107/S0567740872007022
_journal_volume 28
_journal_year 1972
_chemical_formula_sum 'K2 O4 S'
_chemical_name_mineral Arcanite
_space_group_IT_number 62
_symmetry_space_group_name_Hall '-P 2c 2n'
_symmetry_space_group_name_H-M 'P n a m'
_cell_angle_alpha 90
_cell_angle_beta 90
_cell_angle_gamma 90
_cell_length_a 7.476
_cell_length_b 10.071
_cell_length_c 5.763
_cell_formula_units_Z 4
_cell_volume 433.901
_database_code_amcsd 0009456
_exptl_crystal_density_diffrn 2.668
_cod_original_formula_sum 'K2 S O4'
_cod_database_code 9007569

loop_
_space_group_symop_operation_xyz
x,y,z
x,y,1/2-z
-x,-y,1/2+z
1/2-x,1/2+y,1/2+z
1/2+x,1/2-y,1/2-z
1/2+x,1/2-y,z
1/2-x,1/2+y,-z
-x,-y,-z

loop_
_atom_site_aniso_label
_atom_site_aniso_U_11
_atom_site_aniso_U_22
_atom_site_aniso_U_33
_atom_site_aniso_U_12
_atom_site_aniso_U_13
_atom_site_aniso_U_23
K1 0.02322 0.02425 0.02142 -0.00065 0.00000 0.00000
K2 0.02024 0.01922 0.02265 0.00027 0.00000 0.00000
S 0.01569 0.01444 0.01457 -0.00011 0.00000 0.00000
O1 0.01812 0.03443 0.03348 -0.00343 0.00000 0.00000
O2 0.03228 0.01490 0.02743 -0.00687 0.00000 0.00000
O3 0.03794 0.02826 0.01868 0.00496 0.00437 -0.00706

loop_
_atom_site_label
_atom_site_fract_x
_atom_site_fract_y
_atom_site_fract_z
K1 0.67377 0.41062 0.25000
K2 -0.01104 0.70406 0.25000
S 0.23298 0.41971 0.25000
O1 0.03790 0.41660 0.25000
O2 0.29630 0.55820 0.25000
O3 0.30090 0.35220 0.04120

loop_
_cod_related_entry_id
_cod_related_entry_database
_cod_related_entry_code
1 AMCSD 0009456
